data_9004950
loop_
_publ_author_name
'Hughes, J. M.'
'Schindler, M.'
'Francis, C. A.'

_publ_section_title
;
 The C2/m disordered structure of pascoite, Ca3[V10O28]*17H2O:
 Bonding between structural units and interstitial complexes
 in compounds containing the [V10O28]6- decavanadanate polyanion
;
_journal_name_full 'The Canadian Mineralogist'
_journal_page_first 1379
_journal_page_last 1386
_journal_paper_doi 10.2113/gscanmin.43.4.1379
_journal_volume 43
_journal_year 2005
_chemical_compound_source 'Minasragra, Peru'
_chemical_formula_sum 'Ca3 H34 O45 V10'
_chemical_name_mineral Pascoite
_space_group_IT_number 12
_symmetry_space_group_name_Hall '-C 2y'
_symmetry_space_group_name_H-M 'C 1 2/m 1'
_cell_angle_alpha 90
_cell_angle_beta 120.815
_cell_angle_gamma 90
_cell_length_a 19.5859
_cell_length_b 10.1405
_cell_length_c 10.9110
_cell_formula_units_Z 2
_cell_volume 1861.112
_database_code_amcsd 0006048
_exptl_crystal_density_diffrn 2.469
_cod_original_formula_sum 'Ca3 V10 O45 H34'
_cod_database_code 9004950

loop_
_space_group_symop_operation_xyz
x,y,z
1/2+x,1/2+y,z
x,-y,z
1/2+x,1/2-y,z
-x,y,-z
1/2-x,1/2+y,-z
-x,-y,-z
1/2-x,1/2-y,-z

loop_
_atom_site_label
_atom_site_fract_x
_atom_site_fract_y
_atom_site_fract_z
_atom_site_occupancy
_atom_site_U_iso_or_equiv
Ca1 0.00000 0.50000 0.50000 1.00000 0.03970
Ca2 0.76544 0.50000 0.90375 1.00000 0.02429
V1 0.50000 0.33651 0.00000 1.00000 0.01878
V2 0.54184 0.50000 0.79952 1.00000 0.01806
V3 0.65968 0.50000 0.12557 1.00000 0.01982
V4 0.38252 0.34975 0.67524 1.00000 0.02917
O1 0.72992 0.50000 0.08820 1.00000 0.02760
O2 0.55118 0.50000 0.14160 1.00000 0.01750
O3 0.41518 0.37824 0.03121 1.00000 0.01850
O4 0.44846 0.23734 0.85724 1.00000 0.02600
O5 0.61929 0.50000 0.78220 1.00000 0.02540
O6 0.48079 0.36781 0.68558 1.00000 0.02360
O7 0.68615 0.63212 0.25285 1.00000 0.02710
O8 0.34433 0.50000 0.56900 1.00000 0.03240
O9 0.34214 0.23330 0.56159 1.00000 0.04520
O10 0.86320 0.50000 0.43890 1.00000 0.07140
O11 0.98710 0.50000 0.27230 1.00000 0.07470
O12A 0.72570 0.64180 0.70950 0.50000 0.04640
O12B 0.71430 0.69700 0.75570 0.50000 0.03560
O13A 0.00000 0.72160 0.50000 0.50000 0.07400
O13B 0.92180 0.70630 0.36430 0.50000 0.06470
O14 0.83935 0.67191 0.06430 1.00000 0.04680
O15 0.88240 0.50000 0.88800 1.00000 0.07520
H10 0.87360 0.44000 0.40000 1.00000 0.05000
H11 0.95720 0.55400 0.21800 1.00000 0.05000
H12A 0.75030 0.71200 0.73900 1.00000 0.05000
H12B 0.69260 0.67360 0.71400 1.00000 0.05000
H13A 0.96080 0.73700 0.44000 1.00000 0.05000
H13B 0.87520 0.74000 0.32340 0.50000 0.05000
H14A 0.86720 0.72800 0.06300 1.00000 0.05000
H14B 0.83300 0.68900 0.12400 1.00000 0.05000
H15 0.90650 0.56200 0.88600 1.00000 0.05000

loop_
_cod_related_entry_id
_cod_related_entry_database
_cod_related_entry_code
1 AMCSD 0006048
